data_7007036
loop_
_publ_author_name
'Kitadai, Kunihiko'
'Takahashi, Masashi'
'Takeda, Masuo'
'Bhargava, Suresh K.'
'Priv\'er, Steven H'
'Bennett, Martin A.'

_publ_section_title
;
 Synthesis, structures and reactions of cyclometallated gold complexes
 containing (2-diphenylarsino-n-methyl)phenyl (n = 5, 6).
;
_journal_issue 21
_journal_name_full 'Dalton transactions (Cambridge, England : 2003)'
_journal_page_first 2560
_journal_page_last 2571
_journal_paper_doi 10.1039/b516538e
_journal_year 2006
_chemical_formula_sum 'C38 H32 As2 Au2'
_chemical_formula_weight 1032.41
_chemical_name_systematic
;
?
;
_space_group_IT_number 15
_symmetry_cell_setting monoclinic
_symmetry_space_group_name_Hall '-C 2yc'
_symmetry_space_group_name_H-M 'C 1 2/c 1'
_atom_sites_solution_hydrogens geom
_atom_sites_solution_primary direct
_atom_sites_solution_secondary difmap
_audit_creation_method SHELXL-97
_cell_angle_alpha 90.00
_cell_angle_beta 121.310(13)
_cell_angle_gamma 90.00
_cell_formula_units_Z 4
_cell_length_a 23.051(7)
_cell_length_b 8.910(3)
_cell_length_c 18.718(6)
_cell_measurement_temperature 298(2)
_cell_volume 3284.5(19)
_computing_cell_refinement 'Bruker SMART'
_computing_data_collection 'Bruker SMART'
_computing_data_reduction 'Bruker SAINT'
_computing_molecular_graphics 'Bruker SHELXTL'
_computing_publication_material 'Bruker SHELXTL'
_computing_structure_refinement 'SHELXL-97 (Sheldrick, 1997)'
_computing_structure_solution 'SHELXS-97 (Sheldrick, 1990)'
_diffrn_ambient_temperature 298(2)
_diffrn_measured_fraction_theta_full 0.941
_diffrn_measured_fraction_theta_max 0.941
_diffrn_measurement_device_type 'CCD area detector'
_diffrn_measurement_method 'phi and omega scans'
_diffrn_radiation_monochromator graphite
_diffrn_radiation_source 'fine-focus sealed tube'
_diffrn_radiation_type MoK\a
_diffrn_radiation_wavelength 0.71073
_diffrn_reflns_av_R_equivalents 0.1598
_diffrn_reflns_av_sigmaI/netI 0.1125
_diffrn_reflns_limit_h_max 30
_diffrn_reflns_limit_h_min -15
_diffrn_reflns_limit_k_max 10
_diffrn_reflns_limit_k_min -11
_diffrn_reflns_limit_l_max 10
_diffrn_reflns_limit_l_min -24
_diffrn_reflns_number 5526
_diffrn_reflns_theta_full 28.28
_diffrn_reflns_theta_max 28.28
_diffrn_reflns_theta_min 2.30
_exptl_absorpt_coefficient_mu 10.948
_exptl_absorpt_correction_type empirical
_exptl_absorpt_process_details 'SADABS Sheldrick 1996'
_exptl_crystal_colour colorless
_exptl_crystal_density_diffrn 2.088
_exptl_crystal_density_meas 0
_exptl_crystal_density_method 'not measured'
_exptl_crystal_description block
_exptl_crystal_F_000 1936
_exptl_crystal_size_max 0.39
_exptl_crystal_size_mid 0.22
_exptl_crystal_size_min 0.12
_refine_diff_density_max 3.415
_refine_diff_density_min -3.283
_refine_diff_density_rms 0.351
_refine_ls_extinction_method none
_refine_ls_goodness_of_fit_ref 0.979
_refine_ls_hydrogen_treatment constr
_refine_ls_matrix_type full
_refine_ls_number_parameters 191
_refine_ls_number_reflns 3848
_refine_ls_number_restraints 0
_refine_ls_restrained_S_all 0.979
_refine_ls_R_factor_all 0.0668
_refine_ls_R_factor_gt 0.0591
_refine_ls_shift/su_max 0.000
_refine_ls_shift/su_mean 0.000
_refine_ls_structure_factor_coef Fsqd
_refine_ls_weighting_details 'calc w=1/[\s^2^(Fo^2^)+(0.0896P)^2^+0.0000P] where P=(Fo^2^+2Fc^2^)/3'
_refine_ls_weighting_scheme calc
_refine_ls_wR_factor_gt 0.1419
_refine_ls_wR_factor_ref 0.1463
_reflns_number_gt 3022
_reflns_number_total 3848
_reflns_threshold_expression >2sigma(I)
_cod_data_source_file b516538e.txt
_cod_data_source_block compound9
_cod_depositor_comments
;
The following automatic conversions were performed:
'_symmetry_cell_setting' value 'Monoclinic' changed to 'monoclinic'
according to '/home/saulius/struct/CIF-dictionaries/cif_core.dic'
dictionary named 'cif_core.dic' version 2.4.1 from 2010-06-29.

Automatic conversion script
Id: cif_fix_enum 1527 2010-12-29 10:47:43Z saulius 
;
_cod_original_cell_volume 3284.4(18)
_cod_original_sg_symbol_H-M C2/c
_cod_database_code 7007036

loop_
_symmetry_equiv_pos_as_xyz
'x, y, z'
'-x, y, -z+1/2'
'x+1/2, y+1/2, z'
'-x+1/2, y+1/2, -z+1/2'
'-x, -y, -z'
'x, -y, z-1/2'
'-x+1/2, -y+1/2, -z'
'x+1/2, -y+1/2, z-1/2'

loop_
_atom_site_label
_atom_site_type_symbol
_atom_site_fract_x
_atom_site_fract_y
_atom_site_fract_z
_atom_site_U_iso_or_equiv
_atom_site_adp_type
_atom_site_occupancy
_atom_site_symmetry_multiplicity
_atom_site_calc_flag
_atom_site_refinement_flags
_atom_site_disorder_assembly
_atom_site_disorder_group
As1 As 0.11760(3) 0.92015(8) 0.31588(4) 0.0442(2) Uani 1 1 d . . .
Au1 Au 0.020993(14) 1.00722(3) 0.187673(16) 0.04377(15) Uani 1 1 d . . .
C1 C 0.0707(4) 1.0563(9) 0.4161(4) 0.0473(16) Uani 1 1 d . . .
C2 C 0.1304(4) 1.0166(8) 0.4157(5) 0.0467(17) Uani 1 1 d . . .
C3 C 0.1954(5) 1.0430(12) 0.4833(6) 0.063(2) Uani 1 1 d . . .
C4 C 0.2027(5) 1.1158(14) 0.5523(5) 0.076(3) Uani 1 1 d . . .
C5 C 0.1459(5) 1.1595(13) 0.5550(5) 0.071(3) Uani 1 1 d . . .
C6 C 0.0798(4) 1.1323(10) 0.4864(4) 0.0535(18) Uani 1 1 d . . .
C7 C 0.0199(5) 1.1903(14) 0.4892(6) 0.074(3) Uani 1 1 d . . .
C8 C 0.1036(4) 0.7126(9) 0.3298(5) 0.0536(18) Uani 1 1 d . . .
C9 C 0.0844(6) 0.6161(11) 0.2620(8) 0.079(3) Uani 1 1 d . . .
C10 C 0.0802(8) 0.4656(16) 0.2739(13) 0.111(5) Uani 1 1 d . . .
C11 C 0.0952(9) 0.4132(16) 0.3497(17) 0.133(7) Uani 1 1 d . . .
C12 C 0.1131(9) 0.5043(18) 0.4134(13) 0.112(7) Uani 1 1 d . . .
C13 C 0.1171(5) 0.6523(14) 0.4038(6) 0.082(3) Uani 1 1 d . . .
C14 C 0.2068(4) 0.9134(9) 0.3285(4) 0.0507(17) Uani 1 1 d . . .
C15 C 0.2234(6) 1.0173(11) 0.2879(7) 0.067(3) Uani 1 1 d . . .
C16 C 0.2852(7) 1.0121(15) 0.2941(8) 0.085(4) Uani 1 1 d . . .
C17 C 0.3300(5) 0.8998(16) 0.3385(6) 0.080(3) Uani 1 1 d . . .
C18 C 0.3143(4) 0.7959(15) 0.3781(5) 0.078(3) Uani 1 1 d . . .
C19 C 0.2516(4) 0.8004(12) 0.3721(5) 0.064(2) Uani 1 1 d . . .
H3 H 0.2333 1.0119 0.4819 0.076 Uiso 1 1 calc R . .
H4 H 0.2459 1.1359 0.5975 0.091 Uiso 1 1 calc R . .
H5 H 0.1516 1.2072 0.6024 0.086 Uiso 1 1 calc R . .
H7A H -0.0213 1.1535 0.4417 0.111 Uiso 1 1 calc R . .
H7B H 0.0199 1.2980 0.4882 0.111 Uiso 1 1 calc R . .
H7C H 0.0227 1.1565 0.5396 0.111 Uiso 1 1 calc R . .
H9 H 0.0747 0.6530 0.2104 0.095 Uiso 1 1 calc R . .
H10 H 0.0670 0.3991 0.2298 0.133 Uiso 1 1 calc R . .
H11 H 0.0927 0.3106 0.3569 0.160 Uiso 1 1 calc R . .
H12 H 0.1229 0.4660 0.4647 0.134 Uiso 1 1 calc R . .
H13 H 0.1294 0.7157 0.4490 0.098 Uiso 1 1 calc R . .
H15 H 0.1924 1.0919 0.2560 0.080 Uiso 1 1 calc R . .
H16 H 0.2966 1.0850 0.2680 0.102 Uiso 1 1 calc R . .
H17 H 0.3715 0.8950 0.3415 0.096 Uiso 1 1 calc R . .
H18 H 0.3454 0.7211 0.4094 0.094 Uiso 1 1 calc R . .
H19 H 0.2402 0.7265 0.3978 0.077 Uiso 1 1 calc R . .

loop_
_atom_site_aniso_label
_atom_site_aniso_U_11
_atom_site_aniso_U_22
_atom_site_aniso_U_33
_atom_site_aniso_U_23
_atom_site_aniso_U_13
_atom_site_aniso_U_12
As1 0.0412(4) 0.0401(4) 0.0458(4) 0.0065(3) 0.0188(3) 0.0031(3)
Au1 0.0441(2) 0.0435(2) 0.0411(2) 0.00307(10) 0.02033(16) 0.00404(10)
C1 0.052(4) 0.040(4) 0.045(4) 0.003(3) 0.022(3) 0.001(3)
C2 0.047(4) 0.047(4) 0.036(4) 0.006(3) 0.014(3) -0.001(3)
C3 0.047(4) 0.060(5) 0.063(5) 0.001(4) 0.015(4) 0.003(4)
C4 0.059(5) 0.092(8) 0.043(4) 0.002(5) 0.003(4) -0.002(5)
C5 0.072(5) 0.083(7) 0.043(4) -0.013(4) 0.018(4) -0.010(5)
C6 0.064(5) 0.044(4) 0.045(4) 0.000(3) 0.024(4) -0.005(4)
C7 0.082(6) 0.081(7) 0.068(5) -0.017(5) 0.046(5) -0.005(6)
C8 0.040(3) 0.041(4) 0.078(5) 0.015(4) 0.029(4) 0.004(3)
C9 0.095(7) 0.051(5) 0.128(8) -0.017(6) 0.084(7) -0.012(5)
C10 0.128(11) 0.059(6) 0.213(18) -0.023(10) 0.136(13) -0.015(8)
C11 0.125(12) 0.054(8) 0.27(2) 0.041(12) 0.141(15) 0.011(8)
C12 0.087(10) 0.101(13) 0.128(13) 0.055(10) 0.041(10) -0.002(8)
C13 0.076(6) 0.072(7) 0.080(6) 0.020(5) 0.028(5) -0.012(6)
C14 0.045(4) 0.055(5) 0.049(4) 0.002(3) 0.022(3) -0.003(3)
C15 0.060(5) 0.076(7) 0.063(6) 0.013(4) 0.031(5) -0.009(4)
C16 0.072(7) 0.117(12) 0.079(7) 0.018(6) 0.048(6) -0.008(6)
C17 0.052(5) 0.120(11) 0.071(6) -0.006(6) 0.033(5) -0.004(6)
C18 0.046(4) 0.111(9) 0.072(5) -0.002(6) 0.027(4) 0.012(5)
C19 0.053(4) 0.073(6) 0.070(5) 0.018(5) 0.033(4) 0.007(4)

loop_
_atom_type_symbol
_atom_type_description
_atom_type_scat_dispersion_real
_atom_type_scat_dispersion_imag
_atom_type_scat_source
C C 0.0033 0.0016 'International Tables Vol C Tables 4.2.6.8 and 6.1.1.4'
H H 0.0000 0.0000 'International Tables Vol C Tables 4.2.6.8 and 6.1.1.4'
As As 0.0499 2.0058 'International Tables Vol C Tables 4.2.6.8 and 6.1.1.4'
Au Au -2.0133 8.8022 'International Tables Vol C Tables 4.2.6.8 and 6.1.1.4'

loop_
_geom_angle_atom_site_label_1
_geom_angle_atom_site_label_2
_geom_angle_atom_site_label_3
_geom_angle
_geom_angle_site_symmetry_1
_geom_angle_site_symmetry_3
_geom_angle_publ_flag
As1 Au1 Au1 74.03(3) . 2 ?
C1 Au1 As1 169.9(2) 2 . ?
C1 Au1 Au1 98.6(2) 2 2 ?
C1 C2 As1 116.9(6) . . ?
C1 C6 C5 120.2(8) . . ?
C1 C6 C7 120.6(7) . . ?
C2 As1 Au1 114.7(2) . . ?
C2 As1 C14 106.0(3) . . ?
C2 C1 Au1 117.9(6) . 2 ?
C3 C2 As1 120.4(7) . . ?
C3 C2 C1 122.7(8) . . ?
C3 C4 C5 120.5(8) . . ?
C4 C3 C2 118.9(9) . . ?
C4 C5 C6 120.7(8) . . ?
C5 C6 C7 119.2(8) . . ?
C6 C1 Au1 125.2(6) . 2 ?
C6 C1 C2 116.9(7) . . ?
C8 As1 Au1 108.3(2) . . ?
C8 As1 C2 104.4(3) . . ?
C8 As1 C14 101.3(3) . . ?
C9 C8 As1 117.7(7) . . ?
C10 C9 C8 117.9(13) . . ?
C11 C10 C9 120.4(15) . . ?
C11 C12 C13 119.7(15) . . ?
C12 C11 C10 121.6(13) . . ?
C12 C13 C8 121.9(14) . . ?
C13 C8 As1 123.6(8) . . ?
C13 C8 C9 118.5(9) . . ?
C14 As1 Au1 120.3(2) . . ?
C14 C19 C18 120.0(9) . . ?
C15 C14 As1 119.5(7) . . ?
C16 C15 C14 120.5(10) . . ?
C17 C16 C15 120.0(11) . . ?
C17 C18 C19 120.1(10) . . ?
C18 C17 C16 120.2(9) . . ?
C19 C14 As1 121.3(6) . . ?
C19 C14 C15 119.0(8) . . ?

loop_
_geom_bond_atom_site_label_1
_geom_bond_atom_site_label_2
_geom_bond_distance
_geom_bond_site_symmetry_2
_geom_bond_publ_flag
As1 C2 1.935(8) . ?
As1 C8 1.918(8) . ?
As1 C14 1.944(8) . ?
Au1 As1 2.4011(10) . ?
Au1 Au1 2.9543(10) 2 ?
Au1 C1 2.040(7) 2 ?
C1 Au1 2.040(7) 2 ?
C1 C2 1.425(12) . ?
C2 C3 1.389(12) . ?
C3 C4 1.375(15) . ?
C5 C4 1.390(14) . ?
C5 C6 1.412(11) . ?
C6 C1 1.396(11) . ?
C6 C7 1.502(13) . ?
C8 C9 1.402(13) . ?
C8 C13 1.362(12) . ?
C9 C10 1.370(17) . ?
C11 C10 1.36(3) . ?
C11 C12 1.32(2) . ?
C13 C12 1.341(18) . ?
C14 C15 1.372(12) . ?
C14 C19 1.368(12) . ?
C15 C16 1.370(16) . ?
C16 C17 1.367(17) . ?
C18 C17 1.347(16) . ?
C19 C18 1.390(12) . ?
